data_4022595
loop_
_publ_author_name
'Benjamin T. King'
'Ji\<r\'i Kroul\'ik'
'Charles R. Robertson'
'Pawel Rempala'
'Cameron L. Hilton'
'Justin D. Korinek'
'Lisa M. Gortari'

_publ_contact_author_address
;
Department of Chemistry
University of Nevada, Reno
Reno, NV 89557
;
_publ_contact_author_email king@chem.unr.edu
_publ_contact_author_name 'Professor Benjamin T. King'
_publ_contact_author_phone 775-784-1736
_publ_section_title
;
 Controlling the Scholl Reaction
;
_journal_name_full 'Journal of Organic Chemistry'
_journal_page_first 2279
_journal_page_last 2288
_journal_paper_doi 10.1021/jo061515x
_journal_volume 72
_journal_year 2007
_chemical_formula_sum 'C20 H16 O2'
_chemical_formula_weight 288.33
_chemical_name_common 'Compound 17'
_chemical_name_systematic
; 
 2,7-dimethoxytriphenylene 
;
_space_group_IT_number 61
_symmetry_cell_setting orthorhombic
_symmetry_space_group_name_Hall '-P 2ac 2ab'
_symmetry_space_group_name_H-M 'P b c a'
_atom_sites_solution_hydrogens geom
_atom_sites_solution_primary direct
_atom_sites_solution_secondary difmap
_audit_creation_method SHELXL-97
_cell_angle_alpha 90.00
_cell_angle_beta 90.00
_cell_angle_gamma 90.00
_cell_formula_units_Z 8
_cell_length_a 8.6605(7)
_cell_length_b 10.4742(9)
_cell_length_c 31.790(3)
_cell_measurement_reflns_used 8522
_cell_measurement_temperature 100(2)
_cell_measurement_theta_max 32.27
_cell_measurement_theta_min 2.68
_cell_volume 2883.7(4)
_computing_cell_refinement 'Bruker SMART'
_computing_data_collection 'Bruker SMART'
_computing_data_reduction 'Bruker SAINT'
_computing_molecular_graphics 'Bruker SHELXTL'
_computing_publication_material 'Bruker SHELXTL'
_computing_structure_refinement 'SHELXL-97 (Sheldrick, 1997)'
_computing_structure_solution 'SHELXS-97 (Sheldrick, 1990)'
_diffrn_ambient_temperature 100(2)
_diffrn_measured_fraction_theta_full 1.000
_diffrn_measured_fraction_theta_max 1.000
_diffrn_measurement_device_type 'CCD area detector'
_diffrn_measurement_method 'phi and omega scans'
_diffrn_radiation_monochromator graphite
_diffrn_radiation_source 'fine-focus sealed tube'
_diffrn_radiation_type MoK\a
_diffrn_radiation_wavelength 0.71073
_diffrn_reflns_av_R_equivalents 0.0694
_diffrn_reflns_av_sigmaI/netI 0.0304
_diffrn_reflns_limit_h_max 11
_diffrn_reflns_limit_h_min -11
_diffrn_reflns_limit_k_max 13
_diffrn_reflns_limit_k_min -13
_diffrn_reflns_limit_l_max 41
_diffrn_reflns_limit_l_min -41
_diffrn_reflns_number 26341
_diffrn_reflns_theta_full 27.50
_diffrn_reflns_theta_max 27.50
_diffrn_reflns_theta_min 2.56
_exptl_absorpt_coefficient_mu 0.085
_exptl_absorpt_correction_T_max 0.9882
_exptl_absorpt_correction_T_min 0.9767
_exptl_absorpt_correction_type none
_exptl_crystal_colour colorless
_exptl_crystal_density_diffrn 1.328
_exptl_crystal_density_method 'not measured'
_exptl_crystal_description plate
_exptl_crystal_F_000 1216
_exptl_crystal_size_max 0.28
_exptl_crystal_size_mid 0.18
_exptl_crystal_size_min 0.14
_refine_diff_density_max 0.346
_refine_diff_density_min -0.234
_refine_diff_density_rms 0.052
_refine_ls_extinction_method none
_refine_ls_goodness_of_fit_ref 1.062
_refine_ls_hydrogen_treatment mixed
_refine_ls_matrix_type full
_refine_ls_number_parameters 263
_refine_ls_number_reflns 3314
_refine_ls_number_restraints 0
_refine_ls_restrained_S_all 1.062
_refine_ls_R_factor_all 0.0482
_refine_ls_R_factor_gt 0.0406
_refine_ls_shift/su_max 0.000
_refine_ls_shift/su_mean 0.000
_refine_ls_structure_factor_coef Fsqd
_refine_ls_weighting_details 'calc w=1/[\s^2^(Fo^2^)+(0.0745P)^2^+0.3247P] where P=(Fo^2^+2Fc^2^)/3'
_refine_ls_weighting_scheme calc
_refine_ls_wR_factor_gt 0.1132
_refine_ls_wR_factor_ref 0.1174
_reflns_number_gt 2770
_reflns_number_total 3314
_reflns_threshold_expression >2sigma(I)
_cod_data_source_file jo061515xsi20061205_025615.cif
_cod_data_source_block bk12fm
_cod_depositor_comments
;
The following automatic conversions were performed:
'_symmetry_cell_setting' value 'Orthorhombic' changed to 'orthorhombic'
according to '/home/saulius/struct/CIF-dictionaries/cif_core.dic'
dictionary named 'cif_core.dic' version 2.4.1 from 2010-06-29.

Automatic conversion script
Id: cif_fix_enum 1527 2010-12-29 10:47:43Z saulius 
;
_cod_database_code 4022595

loop_
_symmetry_equiv_pos_as_xyz
'x, y, z'
'-x+1/2, -y, z+1/2'
'-x, y+1/2, -z+1/2'
'x+1/2, -y+1/2, -z'
'-x, -y, -z'
'x-1/2, y, -z-1/2'
'x, -y-1/2, z-1/2'
'-x-1/2, y-1/2, z'

loop_
_atom_site_label
_atom_site_type_symbol
_atom_site_fract_x
_atom_site_fract_y
_atom_site_fract_z
_atom_site_U_iso_or_equiv
_atom_site_adp_type
_atom_site_occupancy
_atom_site_symmetry_multiplicity
_atom_site_calc_flag
C1 C 0.03922(12) 0.23505(10) 0.45087(3) 0.0213(2) Uani 1 1 d
C2 C 0.12756(12) 0.33593(11) 0.46490(4) 0.0235(2) Uani 1 1 d
C3 C 0.22564(13) 0.40003(11) 0.43676(4) 0.0280(3) Uani 1 1 d
C4 C 0.23018(13) 0.36431(11) 0.39545(4) 0.0269(3) Uani 1 1 d
C5 C 0.22743(12) 0.29820(11) 0.30522(4) 0.0232(2) Uani 1 1 d
C6 C 0.22440(13) 0.26884(11) 0.26329(3) 0.0241(2) Uani 1 1 d
C7 C 0.13112(12) 0.16841(10) 0.24867(3) 0.0222(2) Uani 1 1 d
C8 C 0.04576(12) 0.09755(10) 0.27700(3) 0.0209(2) Uani 1 1 d
C9 C -0.11616(12) -0.06283(10) 0.33828(3) 0.0213(2) Uani 1 1 d
C10 C -0.20326(13) -0.13307(11) 0.36618(4) 0.0245(2) Uani 1 1 d
C11 C -0.21836(13) -0.09122(11) 0.40758(4) 0.0266(3) Uani 1 1 d
C12 C -0.14033(12) 0.01584(11) 0.42094(4) 0.0232(2) Uani 1 1 d
C13 C 0.04360(11) 0.19663(10) 0.40815(3) 0.0190(2) Uani 1 1 d
C14 C 0.13900(11) 0.26301(10) 0.37965(3) 0.0205(2) Uani 1 1 d
C15 C 0.13977(11) 0.22876(10) 0.33515(3) 0.0200(2) Uani 1 1 d
C16 C 0.05003(11) 0.12575(10) 0.32055(3) 0.0190(2) Uani 1 1 d
C17 C -0.03937(11) 0.04993(10) 0.35065(3) 0.0184(2) Uani 1 1 d
C18 C -0.04709(11) 0.08776(10) 0.39330(3) 0.0188(2) Uani 1 1 d
C19 C 0.01407(16) 0.33257(13) 0.53327(4) 0.0327(3) Uani 1 1 d
C20 C 0.02821(14) 0.05728(12) 0.18925(4) 0.0280(3) Uani 1 1 d
H1 H -0.0275(16) 0.1905(14) 0.4710(4) 0.027(3) Uiso 1 1 d
H3 H 0.2891(16) 0.4693(14) 0.4472(4) 0.033(4) Uiso 1 1 d
H4 H 0.2983(18) 0.4118(15) 0.3766(5) 0.039(4) Uiso 1 1 d
H5 H 0.2894(16) 0.3678(13) 0.3144(4) 0.027(3) Uiso 1 1 d
H6 H 0.2848(17) 0.3169(15) 0.2429(4) 0.036(4) Uiso 1 1 d
H8 H -0.0219(15) 0.0297(14) 0.2668(4) 0.027(3) Uiso 1 1 d
H9 H -0.1027(15) -0.0933(13) 0.3097(4) 0.025(3) Uiso 1 1 d
H10 H -0.2560(16) -0.2093(14) 0.3567(4) 0.033(4) Uiso 1 1 d
H11 H -0.2811(18) -0.1366(14) 0.4278(4) 0.034(4) Uiso 1 1 d
H12 H -0.1507(15) 0.0416(13) 0.4503(4) 0.025(3) Uiso 1 1 d
H19A H 0.0309(18) 0.2404(16) 0.5384(5) 0.040(4) Uiso 1 1 d
H20A H -0.0802(17) 0.0787(14) 0.1974(4) 0.033(3) Uiso 1 1 d
H19B H -0.0922(18) 0.3507(13) 0.5212(5) 0.035(4) Uiso 1 1 d
H20B H 0.0425(16) 0.0602(14) 0.1585(5) 0.034(4) Uiso 1 1 d
H19C H 0.0278(18) 0.3775(15) 0.5602(5) 0.039(4) Uiso 1 1 d
H20C H 0.0546(15) -0.0334(14) 0.1997(4) 0.031(4) Uiso 1 1 d
O1 O 0.12937(10) 0.38071(8) 0.50528(3) 0.0299(2) Uani 1 1 d
O2 O 0.13239(10) 0.15002(8) 0.20623(2) 0.0278(2) Uani 1 1 d

loop_
_atom_site_aniso_label
_atom_site_aniso_U_11
_atom_site_aniso_U_22
_atom_site_aniso_U_33
_atom_site_aniso_U_23
_atom_site_aniso_U_13
_atom_site_aniso_U_12
C1 0.0200(5) 0.0210(5) 0.0230(5) 0.0010(4) -0.0009(4) 0.0013(4)
C2 0.0227(5) 0.0246(5) 0.0232(6) -0.0018(4) -0.0032(4) 0.0012(4)
C3 0.0250(6) 0.0270(6) 0.0319(6) -0.0040(5) -0.0016(4) -0.0073(5)
C4 0.0246(6) 0.0261(6) 0.0299(6) -0.0008(5) 0.0030(4) -0.0063(4)
C5 0.0197(5) 0.0204(5) 0.0295(6) 0.0031(4) 0.0010(4) -0.0017(4)
C6 0.0226(5) 0.0236(5) 0.0260(6) 0.0070(4) 0.0037(4) 0.0002(4)
C7 0.0213(5) 0.0236(5) 0.0218(5) 0.0028(4) 0.0013(4) 0.0034(4)
C8 0.0202(5) 0.0200(5) 0.0224(5) 0.0021(4) 0.0000(4) 0.0014(4)
C9 0.0202(5) 0.0215(5) 0.0222(5) -0.0007(4) -0.0007(4) -0.0005(4)
C10 0.0233(5) 0.0222(5) 0.0280(6) -0.0001(4) -0.0001(4) -0.0055(4)
C11 0.0252(6) 0.0273(6) 0.0272(6) 0.0023(4) 0.0051(4) -0.0065(5)
C12 0.0230(5) 0.0242(5) 0.0223(5) -0.0001(4) 0.0035(4) -0.0016(4)
C13 0.0162(5) 0.0173(5) 0.0235(5) 0.0011(4) -0.0011(4) 0.0026(4)
C14 0.0175(5) 0.0191(5) 0.0248(5) 0.0009(4) -0.0003(4) 0.0011(4)
C15 0.0172(5) 0.0188(5) 0.0239(5) 0.0021(4) 0.0009(4) 0.0020(4)
C16 0.0163(5) 0.0182(5) 0.0227(5) 0.0018(4) 0.0011(4) 0.0030(4)
C17 0.0150(5) 0.0180(5) 0.0223(5) 0.0020(4) -0.0002(4) 0.0019(4)
C18 0.0154(5) 0.0185(5) 0.0226(5) 0.0010(4) 0.0000(4) 0.0023(4)
C19 0.0401(7) 0.0338(7) 0.0240(6) -0.0021(5) 0.0007(5) -0.0056(5)
C20 0.0304(6) 0.0302(6) 0.0233(6) -0.0014(5) -0.0001(4) 0.0017(5)
O1 0.0334(5) 0.0334(5) 0.0230(4) -0.0046(3) -0.0024(3) -0.0074(3)
O2 0.0321(4) 0.0303(4) 0.0211(4) 0.0030(3) 0.0023(3) -0.0024(3)

loop_
_atom_type_symbol
_atom_type_description
_atom_type_scat_dispersion_real
_atom_type_scat_dispersion_imag
_atom_type_scat_source
C C 0.0033 0.0016 'International Tables Vol C Tables 4.2.6.8 and 6.1.1.4'
H H 0.0000 0.0000 'International Tables Vol C Tables 4.2.6.8 and 6.1.1.4'
O O 0.0106 0.0060 'International Tables Vol C Tables 4.2.6.8 and 6.1.1.4'

loop_
_geom_angle_atom_site_label_1
_geom_angle_atom_site_label_2
_geom_angle_atom_site_label_3
_geom_angle
C2 C1 C13 120.86(10)
O1 C2 C1 124.97(10)
O1 C2 C3 115.29(10)
C1 C2 C3 119.74(10)
C4 C3 C2 119.92(11)
C3 C4 C14 122.04(11)
C6 C5 C15 121.88(10)
C5 C6 C7 120.09(10)
O2 C7 C8 125.01(10)
O2 C7 C6 115.38(9)
C8 C7 C6 119.62(10)
C7 C8 C16 120.75(10)
C10 C9 C17 121.71(10)
C9 C10 C11 119.45(10)
C12 C11 C10 120.12(10)
C11 C12 C18 121.57(10)
C14 C13 C1 119.45(10)
C14 C13 C18 119.45(9)
C1 C13 C18 121.09(9)
C13 C14 C4 117.97(10)
C13 C14 C15 120.30(9)
C4 C14 C15 121.73(10)
C16 C15 C5 117.86(10)
C16 C15 C14 120.35(9)
C5 C15 C14 121.79(10)
C15 C16 C8 119.76(9)
C15 C16 C17 119.45(9)
C8 C16 C17 120.79(9)
C9 C17 C18 118.64(9)
C9 C17 C16 121.38(10)
C18 C17 C16 119.96(9)
C12 C18 C17 118.32(10)
C12 C18 C13 121.49(9)
C17 C18 C13 120.17(9)
C2 O1 C19 117.10(9)
C7 O2 C20 117.66(8)

loop_
_geom_bond_atom_site_label_1
_geom_bond_atom_site_label_2
_geom_bond_distance
C1 C2 1.3786(15)
C1 C13 1.4168(15)
C2 O1 1.3670(14)
C2 C3 1.4045(16)
C3 C4 1.3662(17)
C4 C14 1.4148(15)
C5 C6 1.3682(16)
C5 C15 1.4180(15)
C6 C7 1.4053(16)
C7 O2 1.3628(13)
C7 C8 1.3815(15)
C8 C16 1.4159(15)
C9 C10 1.3772(15)
C9 C17 1.4113(15)
C10 C11 1.3931(16)
C11 C12 1.3765(16)
C12 C18 1.4112(15)
C13 C14 1.4097(14)
C13 C18 1.4629(15)
C14 C15 1.4596(15)
C15 C16 1.4083(15)
C16 C17 1.4650(14)
C17 C18 1.4141(14)
C19 O1 1.4292(15)
C20 O2 1.4314(15)

loop_
_geom_torsion_atom_site_label_1
_geom_torsion_atom_site_label_2
_geom_torsion_atom_site_label_3
_geom_torsion_atom_site_label_4
_geom_torsion
C13 C1 C2 O1 179.12(10)
C13 C1 C2 C3 -1.29(16)
O1 C2 C3 C4 -178.72(10)
C1 C2 C3 C4 1.66(17)
C2 C3 C4 C14 -0.38(18)
C15 C5 C6 C7 0.81(16)
C5 C6 C7 O2 177.79(9)
C5 C6 C7 C8 -1.67(16)
O2 C7 C8 C16 -178.78(9)
C6 C7 C8 C16 0.62(16)
C17 C9 C10 C11 0.99(17)
C9 C10 C11 C12 -3.32(17)
C10 C11 C12 C18 1.72(17)
C2 C1 C13 C14 -0.34(15)
C2 C1 C13 C18 178.54(10)
C1 C13 C14 C4 1.57(15)
C18 C13 C14 C4 -177.32(9)
C1 C13 C14 C15 -177.15(9)
C18 C13 C14 C15 3.95(15)
C3 C4 C14 C13 -1.24(17)
C3 C4 C14 C15 177.47(11)
C6 C5 C15 C16 1.07(16)
C6 C5 C15 C14 -177.84(10)
C13 C14 C15 C16 -2.60(15)
C4 C14 C15 C16 178.73(10)
C13 C14 C15 C5 176.29(9)
C4 C14 C15 C5 -2.39(16)
C5 C15 C16 C8 -2.09(14)
C14 C15 C16 C8 176.84(9)
C5 C15 C16 C17 178.63(9)
C14 C15 C16 C17 -2.45(14)
C7 C8 C16 C15 1.28(15)
C7 C8 C16 C17 -179.44(9)
C10 C9 C17 C18 2.90(15)
C10 C9 C17 C16 -178.51(10)
C15 C16 C17 C9 -172.43(9)
C8 C16 C17 C9 8.30(15)
C15 C16 C17 C18 6.14(14)
C8 C16 C17 C18 -173.14(9)
C11 C12 C18 C17 2.19(16)
C11 C12 C18 C13 -176.00(10)
C9 C17 C18 C12 -4.40(14)
C16 C17 C18 C12 176.99(9)
C9 C17 C18 C13 173.81(9)
C16 C17 C18 C13 -4.80(14)
C14 C13 C18 C12 177.91(9)
C1 C13 C18 C12 -0.96(15)
C14 C13 C18 C17 -0.24(14)
C1 C13 C18 C17 -179.12(9)
C1 C2 O1 C19 -10.25(16)
C3 C2 O1 C19 170.16(11)
C8 C7 O2 C20 5.35(15)
C6 C7 O2 C20 -174.08(10)

loop_
_cod_related_entry_id
_cod_related_entry_database
_cod_related_entry_code
1 ChemSpider 17279244
